data_7247436
loop_
_publ_author_name
'Zhang, Guoqi'
'Zeng, Haisu'
'Zadori, Nora'
'Marino, Camila'
'Zheng, Shengping'
'Neary, Michelle C.'

_publ_section_title
;
 Homoleptic octahedral CoII complexes as precatalysts for regioselective
 hydroboration of alkenes with high turnover frequencies
;
_journal_issue 40
_journal_name_full 'RSC Advances'
_journal_page_first 28089
_journal_page_last 28096
_journal_paper_doi 10.1039/D3RA06113B
_journal_volume 13
_journal_year 2023
_chemical_formula_moiety 'C40 H29 Fe N8, 3(B F4), [+ solvent]'
_chemical_formula_sum 'C40 H29 B3 F12 Fe N8'
_chemical_formula_weight 937.99
_space_group_crystal_system monoclinic
_space_group_IT_number 14
_space_group_name_Hall '-P 2ybc'
_space_group_name_H-M_alt 'P 1 21/c 1'
_atom_sites_solution_hydrogens mixed
_atom_sites_solution_primary dual
_atom_sites_solution_secondary difmap
_audit_creation_method SHELXL-2018/3
_audit_update_record
;
2023-07-25 deposited with the CCDC.	2023-09-15 downloaded from the CCDC.
;
_cell_angle_alpha 90
_cell_angle_beta 105.142(3)
_cell_angle_gamma 90
_cell_formula_units_Z 4
_cell_length_a 14.1345(6)
_cell_length_b 15.9916(7)
_cell_length_c 18.7291(8)
_cell_measurement_reflns_used 9301
_cell_measurement_temperature 130(2)
_cell_measurement_theta_max 74.67
_cell_measurement_theta_min 3.69
_cell_volume 4086.4(3)
_computing_cell_refinement 'Bruker SAINT'
_computing_data_collection 'Bruker APEX4'
_computing_data_reduction 'Bruker SAINT'
_computing_molecular_graphics 'Bruker SHELXTL'
_computing_publication_material 'Bruker SHELXTL'
_computing_structure_refinement 'SHELXL-2018/3 (Sheldrick, 2018)'
_computing_structure_solution 'SHELXT 2018/2 (Sheldrick, 2018)'
_diffrn_ambient_temperature 130(2)
_diffrn_measured_fraction_theta_full 0.990
_diffrn_measured_fraction_theta_max 0.990
_diffrn_measurement_device_type 'Bruker D8 with PHOTON III detector'
_diffrn_measurement_method '\f and \w shutterless scans'
_diffrn_radiation_type CuK\a
_diffrn_radiation_wavelength 1.54178
_diffrn_reflns_av_R_equivalents 0.1852
_diffrn_reflns_av_unetI/netI 0.0840
_diffrn_reflns_Laue_measured_fraction_full 0.990
_diffrn_reflns_Laue_measured_fraction_max 0.990
_diffrn_reflns_limit_h_max 17
_diffrn_reflns_limit_h_min -17
_diffrn_reflns_limit_k_max 19
_diffrn_reflns_limit_k_min -19
_diffrn_reflns_limit_l_max 23
_diffrn_reflns_limit_l_min -23
_diffrn_reflns_number 79057
_diffrn_reflns_point_group_measured_fraction_full 0.990
_diffrn_reflns_point_group_measured_fraction_max 0.990
_diffrn_reflns_theta_full 67.679
_diffrn_reflns_theta_max 72.104
_diffrn_reflns_theta_min 3.239
_exptl_absorpt_coefficient_mu 3.827
_exptl_absorpt_correction_T_max 0.7538
_exptl_absorpt_correction_T_min 0.5004
_exptl_absorpt_correction_type multi-scan
_exptl_absorpt_process_details sadabs
_exptl_crystal_colour brown
_exptl_crystal_density_diffrn 1.525
_exptl_crystal_description plate
_exptl_crystal_F_000 1896
_exptl_crystal_size_max 0.090
_exptl_crystal_size_mid 0.050
_exptl_crystal_size_min 0.010
_platon_squeeze_details
; 
The unit cell contains four disordered solvent molecules that 
could not be modeled cleanly as either MeOH or DCM. They have 
instead been treated as a diffuse contribution to the overall 
scattering without specific atom positions by SQUEEZE/PLATON. 
See: (a) A.L.Spek (2005) PLATON, A Multipurpose Crystallographic 
Tool, Utrecht University, Utrecht, The Netherlands. 
(b) A.L.Spek, J.Appl.Cryst. 2003, 36, 7-13. 
;
_refine_diff_density_max 0.830
_refine_diff_density_min -0.869
_refine_diff_density_rms 0.121
_refine_ls_extinction_method none
_refine_ls_goodness_of_fit_ref 1.082
_refine_ls_hydrogen_treatment mixed
_refine_ls_matrix_type full
_refine_ls_number_parameters 615
_refine_ls_number_reflns 7970
_refine_ls_number_restraints 245
_refine_ls_restrained_S_all 1.066
_refine_ls_R_factor_all 0.1342
_refine_ls_R_factor_gt 0.1048
_refine_ls_shift/su_max 0.001
_refine_ls_shift/su_mean 0.000
_refine_ls_structure_factor_coef Fsqd
_refine_ls_weighting_details 'w=1/[\s^2^(Fo^2^)+51.2030P] where P=(Fo^2^+2Fc^2^)/3'
_refine_ls_weighting_scheme calc
_refine_ls_wR_factor_gt 0.2103
_refine_ls_wR_factor_ref 0.2263
_reflns_Friedel_coverage 0.000
_reflns_number_gt 6018
_reflns_number_total 7970
_reflns_threshold_expression 'I > 2\s(I)'
_cod_data_source_file d3ra06113b2.cif
_cod_data_source_block gz1617_sq
_cod_original_sg_symbol_H-M 'P 21/c'
_cod_database_code 7247436
_shelx_shelxl_version_number 2018/3
_shelx_space_group_comment
; 
The symmetry employed for this shelxl refinement is uniquely defined 
by the following loop, which should always be used as a source of 
symmetry information in preference to the above space-group names. 
They are only intended as comments. 
;
_shelx_estimated_absorpt_t_min 0.725
_shelx_estimated_absorpt_t_max 0.963
_platon_squeeze_void_probe_radius 1.20

loop_
_space_group_symop_operation_xyz
'x, y, z'
'-x, y+1/2, -z+1/2'
'-x, -y, -z'
'x, -y-1/2, z-1/2'

loop_
_atom_site_label
_atom_site_type_symbol
_atom_site_fract_x
_atom_site_fract_y
_atom_site_fract_z
_atom_site_U_iso_or_equiv
_atom_site_adp_type
_atom_site_occupancy
_atom_site_site_symmetry_order
_atom_site_calc_flag
_atom_site_refinement_flags_posn
_atom_site_refinement_flags_adp
_atom_site_refinement_flags_occupancy
_atom_site_disorder_assembly
_atom_site_disorder_group
Fe1 Fe 0.33986(7) 0.60985(6) 0.71155(5) 0.0109(2) Uani 1 1 d . . . . .
N1 N 0.3476(4) 0.7330(3) 0.7237(2) 0.0144(10) Uani 1 1 d . . . . .
N2 N 0.4290(3) 0.6153(3) 0.8056(3) 0.0113(10) Uani 1 1 d . . . . .
N3 N 0.3571(3) 0.4890(3) 0.7318(3) 0.0140(10) Uani 1 1 d . . . . .
N4 N 0.8159(4) 0.6378(4) 1.1257(3) 0.0253(13) Uani 1 1 d D . . . .
H4 H 0.865(4) 0.643(5) 1.166(3) 0.030 Uiso 1 1 d D U . . .
N5 N 0.2133(4) 0.6138(3) 0.7373(3) 0.0179(11) Uani 1 1 d . . . . .
N6 N 0.2547(4) 0.6065(3) 0.6162(3) 0.0137(10) Uani 1 1 d . . . . .
N7 N 0.4384(4) 0.6059(3) 0.6537(2) 0.0128(10) Uani 1 1 d . . . . .
N8 N -0.0486(4) 0.6356(4) 0.2549(3) 0.0241(12) Uani 1 1 d . . . . .
C11 C 0.2945(4) 0.7898(4) 0.6779(3) 0.0166(12) Uani 1 1 d . . . . .
H11A H 0.253811 0.771859 0.631711 0.020 Uiso 1 1 calc R U . . .
C12 C 0.2968(5) 0.8734(4) 0.6955(4) 0.0248(15) Uani 1 1 d . . . . .
H12A H 0.257522 0.912339 0.662282 0.030 Uiso 1 1 calc R U . . .
C13 C 0.3575(5) 0.9004(4) 0.7629(4) 0.0251(15) Uani 1 1 d . . . . .
H13A H 0.359179 0.957682 0.776595 0.030 Uiso 1 1 calc R U . . .
C14 C 0.4155(5) 0.8418(4) 0.8096(3) 0.0182(13) Uani 1 1 d . . . . .
H14A H 0.459183 0.858807 0.854944 0.022 Uiso 1 1 calc R U . . .
C15 C 0.4088(4) 0.7593(4) 0.7891(3) 0.0134(12) Uani 1 1 d . . . . .
C21 C 0.4614(4) 0.6902(4) 0.8343(3) 0.0112(11) Uani 1 1 d . . . . .
C22 C 0.5368(4) 0.6966(4) 0.8994(3) 0.0137(12) Uani 1 1 d . . . . .
H22A H 0.559703 0.749807 0.919191 0.016 Uiso 1 1 calc R U . . .
C23 C 0.5776(4) 0.6238(4) 0.9344(3) 0.0162(13) Uani 1 1 d . . . . .
C24 C 0.5410(4) 0.5465(4) 0.9049(3) 0.0153(12) Uani 1 1 d . . . . .
H24A H 0.566650 0.496154 0.929424 0.018 Uiso 1 1 calc R U . . .
C25 C 0.4667(4) 0.5437(4) 0.8396(3) 0.0113(11) Uani 1 1 d . . . . .
C31 C 0.3131(5) 0.4265(4) 0.6880(3) 0.0170(12) Uani 1 1 d . . . . .
H31A H 0.266957 0.439533 0.642618 0.020 Uiso 1 1 calc R U . . .
C32 C 0.3327(5) 0.3438(4) 0.7069(4) 0.0219(14) Uani 1 1 d . . . . .
H32A H 0.301353 0.300608 0.674438 0.026 Uiso 1 1 calc R U . . .
C33 C 0.3990(5) 0.3241(4) 0.7740(4) 0.0215(14) Uani 1 1 d . . . . .
H33A H 0.412956 0.267463 0.788292 0.026 Uiso 1 1 calc R U . . .
C34 C 0.4443(5) 0.3892(4) 0.8195(3) 0.0181(13) Uani 1 1 d . . . . .
H34A H 0.489632 0.377421 0.865660 0.022 Uiso 1 1 calc R U . . .
C35 C 0.4232(4) 0.4704(4) 0.7974(3) 0.0138(12) Uani 1 1 d . . . . .
C41 C 0.8108(5) 0.5755(5) 1.0777(4) 0.0282(16) Uani 1 1 d . . . . .
H41A H 0.861645 0.534877 1.087000 0.034 Uiso 1 1 calc R U . . .
C42 C 0.7347(5) 0.5680(4) 1.0154(4) 0.0252(15) Uani 1 1 d . . . . .
H42A H 0.732477 0.522723 0.982156 0.030 Uiso 1 1 calc R U . . .
C43 C 0.6605(4) 0.6281(4) 1.0018(3) 0.0165(13) Uani 1 1 d . . . . .
C44 C 0.6671(5) 0.6925(4) 1.0524(3) 0.0199(13) Uani 1 1 d . . . . .
H44A H 0.616853 0.733499 1.045096 0.024 Uiso 1 1 calc R U . . .
C45 C 0.7465(5) 0.6969(4) 1.1133(3) 0.0225(14) Uani 1 1 d . . . . .
H45A H 0.751981 0.742308 1.146879 0.027 Uiso 1 1 calc R U . . .
C51 C 0.2003(5) 0.6188(4) 0.8060(3) 0.0203(13) Uani 1 1 d . . . . .
H51A H 0.255885 0.615988 0.847399 0.024 Uiso 1 1 calc R U . . .
C52 C 0.1074(5) 0.6279(5) 0.8181(4) 0.0281(16) Uani 1 1 d . . . . .
H52A H 0.100030 0.632935 0.866938 0.034 Uiso 1 1 calc R U . . .
C53 C 0.0261(5) 0.6294(5) 0.7577(4) 0.0320(17) Uani 1 1 d . . . . .
H53A H -0.037746 0.634841 0.764761 0.038 Uiso 1 1 calc R U . . .
C54 C 0.0387(5) 0.6230(5) 0.6871(4) 0.0253(15) Uani 1 1 d . . . . .
H54A H -0.016299 0.623695 0.645187 0.030 Uiso 1 1 calc R U . . .
C55 C 0.1325(4) 0.6157(4) 0.6784(3) 0.0150(12) Uani 1 1 d . . . . .
C61 C 0.1572(4) 0.6125(4) 0.6065(3) 0.0142(12) Uani 1 1 d . . . . .
C62 C 0.0927(4) 0.6160(4) 0.5365(3) 0.0159(12) Uani 1 1 d . . . . .
H62A H 0.024030 0.620136 0.530594 0.019 Uiso 1 1 calc R U . . .
C63 C 0.1312(4) 0.6134(4) 0.4747(3) 0.0173(13) Uani 1 1 d . . . . .
C64 C 0.2325(4) 0.6073(4) 0.4853(3) 0.0156(12) Uani 1 1 d . . . . .
H64A H 0.260253 0.605105 0.444253 0.019 Uiso 1 1 calc R U . . .
C65 C 0.2917(4) 0.6044(4) 0.5571(3) 0.0148(12) Uani 1 1 d . . . . .
C71 C 0.5375(4) 0.6043(4) 0.6793(3) 0.0155(12) Uani 1 1 d . . . . .
H71A H 0.565852 0.607212 0.731129 0.019 Uiso 1 1 calc R U . . .
C72 C 0.5991(4) 0.5987(4) 0.6328(3) 0.0173(13) Uani 1 1 d . . . . .
H72A H 0.668125 0.597471 0.652806 0.021 Uiso 1 1 calc R U . . .
C73 C 0.5594(4) 0.5948(4) 0.5566(3) 0.0189(13) Uani 1 1 d . . . . .
H73A H 0.600425 0.591621 0.523798 0.023 Uiso 1 1 calc R U . . .
C74 C 0.4582(5) 0.5957(4) 0.5301(3) 0.0199(14) Uani 1 1 d . . . . .
H74A H 0.428803 0.592429 0.478412 0.024 Uiso 1 1 calc R U . . .
C75 C 0.3999(4) 0.6013(4) 0.5788(3) 0.0150(12) Uani 1 1 d . . . . .
C81 C 0.0324(5) 0.5873(5) 0.2694(4) 0.0286(16) Uani 1 1 d . . . . .
H81A H 0.049914 0.559276 0.229925 0.034 Uiso 1 1 calc R U . . .
C82 C 0.0903(5) 0.5780(5) 0.3407(3) 0.0254(15) Uani 1 1 d . . . . .
H82A H 0.146144 0.542573 0.350074 0.031 Uiso 1 1 calc R U . . .
C83 C 0.0677(4) 0.6195(4) 0.3982(3) 0.0174(13) Uani 1 1 d . . . . .
C84 C -0.0169(5) 0.6696(4) 0.3828(3) 0.0226(14) Uani 1 1 d . . . . .
H84A H -0.035578 0.698427 0.421370 0.027 Uiso 1 1 calc R U . . .
C85 C -0.0721(5) 0.6760(4) 0.3105(3) 0.0228(14) Uani 1 1 d . . . . .
H85A H -0.128796 0.710486 0.299671 0.027 Uiso 1 1 calc R U . . .
B1 B 0.8048(6) 0.8689(5) 1.0108(4) 0.0230(16) Uani 1 1 d . . . . .
F11 F 0.8653(3) 0.7989(3) 1.0272(3) 0.0514(14) Uani 1 1 d . . . . .
F12 F 0.7941(3) 0.9030(4) 1.0753(2) 0.0512(14) Uani 1 1 d . . . . .
F13 F 0.7132(3) 0.8463(3) 0.9662(2) 0.0321(10) Uani 1 1 d . . . . .
F14 F 0.8483(3) 0.9254(3) 0.9730(2) 0.0299(9) Uani 1 1 d . . . . .
B2 B 0.3379(6) 0.8140(5) 0.4901(4) 0.0233(16) Uani 1 1 d . . . . .
F21 F 0.2457(3) 0.8198(3) 0.5035(2) 0.0454(12) Uani 1 1 d . . . . .
F22 F 0.3662(3) 0.8916(3) 0.4706(2) 0.0360(10) Uani 1 1 d . . . . .
F23 F 0.3353(3) 0.7571(3) 0.4344(2) 0.0336(10) Uani 1 1 d . . . . .
F24 F 0.4049(3) 0.7867(3) 0.5552(2) 0.0375(11) Uani 1 1 d . . . . .
B3 B -0.2097(6) 0.8936(6) 0.3115(5) 0.0232(16) Uani 0.913(6) 1 d D U P A 1
F31 F -0.1299(4) 0.8752(5) 0.3688(3) 0.063(2) Uani 0.913(6) 1 d D U P A 1
F32 F -0.2309(4) 0.8265(3) 0.2646(3) 0.0466(15) Uani 0.913(6) 1 d D U P A 1
F33 F -0.1852(4) 0.9578(3) 0.2679(3) 0.0446(14) Uani 0.913(6) 1 d D U P A 1
F34 F -0.2903(4) 0.9187(5) 0.3318(3) 0.0462(16) Uani 0.913(6) 1 d D U P A 1
B3A B -0.194(3) 0.912(3) 0.380(2) 0.042(7) Uani 0.087(6) 1 d D U P A 2
F31A F -0.156(5) 0.942(4) 0.451(2) 0.091(14) Uani 0.087(6) 1 d D U P A 2
F32A F -0.178(3) 0.828(2) 0.381(2) 0.034(8) Uani 0.087(6) 1 d D U P A 2
F33A F -0.144(4) 0.950(3) 0.332(3) 0.0446(14) Uani 0.087(6) 1 d D U P A 2
F34A F -0.291(3) 0.926(5) 0.350(4) 0.0462(16) Uani 0.087(6) 1 d D U P A 2

loop_
_atom_site_aniso_label
_atom_site_aniso_U_11
_atom_site_aniso_U_22
_atom_site_aniso_U_33
_atom_site_aniso_U_23
_atom_site_aniso_U_13
_atom_site_aniso_U_12
Fe1 0.0148(5) 0.0092(5) 0.0083(4) 0.0003(3) 0.0023(3) 0.0004(4)
N1 0.018(3) 0.016(3) 0.008(2) -0.0007(19) 0.0019(19) 0.001(2)
N2 0.017(2) 0.004(2) 0.014(2) -0.0006(18) 0.0082(19) 0.0035(19)
N3 0.012(2) 0.017(3) 0.013(2) 0.003(2) 0.0029(18) -0.003(2)
N4 0.022(3) 0.032(3) 0.017(3) 0.002(2) -0.003(2) -0.002(3)
N5 0.024(3) 0.019(3) 0.011(2) 0.004(2) 0.005(2) 0.000(2)
N6 0.019(3) 0.011(3) 0.011(2) 0.0019(19) 0.0051(19) -0.001(2)
N7 0.018(2) 0.012(3) 0.008(2) -0.0027(18) 0.0034(18) 0.000(2)
N8 0.025(3) 0.023(3) 0.018(3) 0.000(2) -0.006(2) 0.001(2)
C11 0.021(3) 0.012(3) 0.015(3) 0.003(2) 0.002(2) 0.001(2)
C12 0.033(4) 0.019(4) 0.021(3) 0.007(3) 0.004(3) 0.008(3)
C13 0.039(4) 0.009(3) 0.026(3) -0.006(3) 0.006(3) 0.004(3)
C14 0.028(3) 0.012(3) 0.015(3) -0.002(2) 0.005(2) -0.001(3)
C15 0.020(3) 0.009(3) 0.011(3) 0.001(2) 0.004(2) 0.000(2)
C21 0.016(3) 0.007(3) 0.010(2) -0.001(2) 0.003(2) 0.002(2)
C22 0.013(3) 0.015(3) 0.012(3) -0.003(2) 0.001(2) 0.000(2)
C23 0.015(3) 0.020(3) 0.012(3) 0.001(2) 0.001(2) 0.001(2)
C24 0.014(3) 0.018(3) 0.013(3) 0.003(2) 0.001(2) 0.003(2)
C25 0.013(3) 0.004(3) 0.017(3) 0.006(2) 0.005(2) 0.002(2)
C31 0.022(3) 0.011(3) 0.018(3) -0.008(2) 0.005(2) -0.003(2)
C32 0.029(4) 0.014(3) 0.022(3) -0.005(3) 0.007(3) -0.007(3)
C33 0.030(4) 0.006(3) 0.032(3) 0.001(3) 0.014(3) 0.002(3)
C34 0.024(3) 0.012(3) 0.018(3) 0.002(2) 0.004(2) 0.001(3)
C35 0.020(3) 0.005(3) 0.018(3) 0.001(2) 0.008(2) 0.001(2)
C41 0.022(3) 0.032(4) 0.026(3) 0.004(3) -0.003(3) 0.009(3)
C42 0.026(4) 0.022(4) 0.023(3) -0.004(3) -0.001(3) 0.005(3)
C43 0.015(3) 0.022(4) 0.012(3) 0.005(2) 0.002(2) 0.000(2)
C44 0.024(3) 0.021(3) 0.013(3) 0.002(2) 0.001(2) -0.001(3)
C45 0.029(4) 0.026(4) 0.011(3) -0.004(2) 0.001(2) -0.004(3)
C51 0.022(3) 0.028(4) 0.012(3) 0.000(3) 0.007(2) -0.002(3)
C52 0.028(4) 0.041(5) 0.020(3) 0.001(3) 0.013(3) -0.002(3)
C53 0.024(4) 0.046(5) 0.028(4) 0.001(3) 0.011(3) 0.000(3)
C54 0.016(3) 0.039(4) 0.021(3) 0.000(3) 0.005(2) 0.004(3)
C55 0.012(3) 0.018(3) 0.016(3) 0.001(2) 0.005(2) -0.001(2)
C61 0.011(3) 0.016(3) 0.015(3) -0.004(2) 0.003(2) -0.001(2)
C62 0.013(3) 0.020(3) 0.013(3) 0.001(2) 0.000(2) 0.000(2)
C63 0.013(3) 0.023(3) 0.013(3) 0.000(2) -0.001(2) 0.001(3)
C64 0.017(3) 0.017(3) 0.012(3) -0.002(2) 0.004(2) 0.000(2)
C65 0.014(3) 0.015(3) 0.014(3) -0.002(2) 0.002(2) 0.002(2)
C71 0.017(3) 0.011(3) 0.017(3) 0.000(2) 0.002(2) 0.001(2)
C72 0.017(3) 0.013(3) 0.020(3) -0.002(2) 0.002(2) 0.000(2)
C73 0.018(3) 0.022(4) 0.018(3) 0.001(2) 0.008(2) 0.001(3)
C74 0.021(3) 0.025(4) 0.014(3) -0.004(2) 0.004(2) -0.001(3)
C75 0.019(3) 0.013(3) 0.011(3) -0.001(2) 0.001(2) 0.001(2)
C81 0.032(4) 0.030(4) 0.019(3) -0.007(3) -0.001(3) 0.005(3)
C82 0.021(3) 0.030(4) 0.018(3) -0.003(3) -0.008(3) 0.006(3)
C83 0.014(3) 0.022(3) 0.014(3) 0.003(2) -0.002(2) 0.001(3)
C84 0.020(3) 0.028(4) 0.019(3) -0.001(3) 0.004(2) 0.001(3)
C85 0.018(3) 0.025(4) 0.022(3) 0.004(3) -0.001(2) 0.003(3)
B1 0.023(4) 0.024(4) 0.021(3) 0.003(3) 0.004(3) -0.003(3)
F11 0.033(3) 0.046(3) 0.077(4) 0.030(3) 0.019(2) 0.010(2)
F12 0.038(3) 0.090(4) 0.027(2) -0.019(2) 0.0115(19) -0.018(3)
F13 0.022(2) 0.049(3) 0.0239(19) 0.0013(19) 0.0037(16) -0.0091(19)
F14 0.026(2) 0.030(2) 0.036(2) 0.0067(18) 0.0113(17) -0.0022(17)
B2 0.024(4) 0.026(4) 0.020(3) 0.001(3) 0.006(3) -0.004(3)
F21 0.031(2) 0.072(4) 0.035(2) 0.004(2) 0.0127(19) 0.004(2)
F22 0.051(3) 0.022(2) 0.037(2) 0.0006(18) 0.016(2) -0.004(2)
F23 0.051(3) 0.028(2) 0.025(2) -0.0066(17) 0.0155(18) -0.014(2)
F24 0.042(3) 0.036(3) 0.026(2) -0.0016(18) -0.0070(18) 0.001(2)
B3 0.013(3) 0.028(4) 0.027(4) -0.002(3) 0.002(3) 0.003(3)
F31 0.037(3) 0.103(6) 0.037(3) 0.002(3) -0.010(2) 0.017(3)
F32 0.058(3) 0.022(3) 0.049(3) -0.004(2) -0.006(2) 0.008(2)
F33 0.044(3) 0.030(3) 0.066(3) 0.010(2) 0.026(3) 0.002(2)
F34 0.036(2) 0.070(4) 0.039(4) 0.009(3) 0.021(2) 0.016(2)
B3A 0.037(8) 0.045(14) 0.043(12) 0.012(11) 0.011(8) 0.002(10)
F31A 0.11(3) 0.10(3) 0.053(12) -0.014(19) 0.002(13) -0.01(3)
F32A 0.023(19) 0.044(14) 0.04(2) 0.021(13) 0.011(17) 0.004(11)
F33A 0.044(3) 0.030(3) 0.066(3) 0.010(2) 0.026(3) 0.002(2)
F34A 0.036(2) 0.070(4) 0.039(4) 0.009(3) 0.021(2) 0.016(2)

loop_
_atom_type_symbol
_atom_type_description
_atom_type_scat_dispersion_real
_atom_type_scat_dispersion_imag
_atom_type_scat_source
C C 0.0181 0.0091 'International Tables Vol C Tables 4.2.6.8 and 6.1.1.4'
H H 0.0000 0.0000 'International Tables Vol C Tables 4.2.6.8 and 6.1.1.4'
B B 0.0090 0.0039 'International Tables Vol C Tables 4.2.6.8 and 6.1.1.4'
N N 0.0311 0.0180 'International Tables Vol C Tables 4.2.6.8 and 6.1.1.4'
F F 0.0727 0.0534 'International Tables Vol C Tables 4.2.6.8 and 6.1.1.4'
Fe Fe -1.1336 3.1974 'International Tables Vol C Tables 4.2.6.8 and 6.1.1.4'

loop_
_geom_angle_atom_site_label_1
_geom_angle_atom_site_label_2
_geom_angle_atom_site_label_3
_geom_angle
_geom_angle_site_symmetry_1
_geom_angle_site_symmetry_3
_geom_angle_publ_flag
N6 Fe1 N2 177.7(2) . . ?
N6 Fe1 N5 80.6(2) . . ?
N2 Fe1 N5 101.4(2) . . ?
N6 Fe1 N3 99.9(2) . . ?
N2 Fe1 N3 81.2(2) . . ?
N5 Fe1 N3 93.4(2) . . ?
N6 Fe1 N7 81.2(2) . . ?
N2 Fe1 N7 96.9(2) . . ?
N5 Fe1 N7 161.7(2) . . ?
N3 Fe1 N7 90.2(2) . . ?
N6 Fe1 N1 98.0(2) . . ?
N2 Fe1 N1 81.0(2) . . ?
N5 Fe1 N1 88.1(2) . . ?
N3 Fe1 N1 162.02(19) . . ?
N7 Fe1 N1 94.0(2) . . ?
C11 N1 C15 118.8(5) . . ?
C11 N1 Fe1 126.7(4) . . ?
C15 N1 Fe1 114.3(4) . . ?
C21 N2 C25 121.1(5) . . ?
C21 N2 Fe1 119.4(4) . . ?
C25 N2 Fe1 119.1(4) . . ?
C31 N3 C35 119.1(5) . . ?
C31 N3 Fe1 126.8(4) . . ?
C35 N3 Fe1 114.0(4) . . ?
C41 N4 C45 120.2(6) . . ?
C41 N4 H4 122(5) . . ?
C45 N4 H4 117(5) . . ?
C51 N5 C55 118.4(5) . . ?
C51 N5 Fe1 126.4(4) . . ?
C55 N5 Fe1 115.1(4) . . ?
C65 N6 C61 119.8(5) . . ?
C65 N6 Fe1 119.6(4) . . ?
C61 N6 Fe1 120.4(4) . . ?
C71 N7 C75 117.3(5) . . ?
C71 N7 Fe1 128.1(4) . . ?
C75 N7 Fe1 114.5(4) . . ?
C85 N8 C81 119.4(5) . . ?
N1 C11 C12 122.2(6) . . ?
N1 C11 H11A 118.9 . . ?
C12 C11 H11A 118.9 . . ?
C11 C12 C13 119.2(6) . . ?
C11 C12 H12A 120.4 . . ?
C13 C12 H12A 120.4 . . ?
C14 C13 C12 118.8(6) . . ?
C14 C13 H13A 120.6 . . ?
C12 C13 H13A 120.6 . . ?
C15 C14 C13 119.0(6) . . ?
C15 C14 H14A 120.5 . . ?
C13 C14 H14A 120.5 . . ?
N1 C15 C14 121.9(5) . . ?
N1 C15 C21 113.0(5) . . ?
C14 C15 C21 125.0(5) . . ?
N2 C21 C22 121.1(5) . . ?
N2 C21 C15 111.8(5) . . ?
C22 C21 C15 127.1(5) . . ?
C23 C22 C21 118.6(5) . . ?
C23 C22 H22A 120.7 . . ?
C21 C22 H22A 120.7 . . ?
C22 C23 C24 119.4(5) . . ?
C22 C23 C43 120.1(6) . . ?
C24 C23 C43 120.4(5) . . ?
C25 C24 C23 119.6(5) . . ?
C25 C24 H24A 120.2 . . ?
C23 C24 H24A 120.2 . . ?
N2 C25 C24 120.1(5) . . ?
N2 C25 C35 111.6(5) . . ?
C24 C25 C35 128.2(5) . . ?
N3 C31 C32 122.0(6) . . ?
N3 C31 H31A 119.0 . . ?
C32 C31 H31A 119.0 . . ?
C31 C32 C33 119.4(6) . . ?
C31 C32 H32A 120.3 . . ?
C33 C32 H32A 120.3 . . ?
C34 C33 C32 118.5(6) . . ?
C34 C33 H33A 120.8 . . ?
C32 C33 H33A 120.8 . . ?
C35 C34 C33 119.6(6) . . ?
C35 C34 H34A 120.2 . . ?
C33 C34 H34A 120.2 . . ?
N3 C35 C34 121.3(5) . . ?
N3 C35 C25 113.9(5) . . ?
C34 C35 C25 124.8(5) . . ?
N4 C41 C42 122.2(7) . . ?
N4 C41 H41A 118.9 . . ?
C42 C41 H41A 118.9 . . ?
C41 C42 C43 118.7(6) . . ?
C41 C42 H42A 120.6 . . ?
C43 C42 H42A 120.6 . . ?
C44 C43 C42 118.2(6) . . ?
C44 C43 C23 120.9(6) . . ?
C42 C43 C23 120.9(6) . . ?
C45 C44 C43 120.0(6) . . ?
C45 C44 H44A 120.0 . . ?
C43 C44 H44A 120.0 . . ?
N4 C45 C44 120.6(6) . . ?
N4 C45 H45A 119.7 . . ?
C44 C45 H45A 119.7 . . ?
N5 C51 C52 122.0(6) . . ?
N5 C51 H51A 119.0 . . ?
C52 C51 H51A 119.0 . . ?
C53 C52 C51 118.9(6) . . ?
C53 C52 H52A 120.6 . . ?
C51 C52 H52A 120.6 . . ?
C54 C53 C52 119.5(7) . . ?
C54 C53 H53A 120.2 . . ?
C52 C53 H53A 120.2 . . ?
C55 C54 C53 119.0(6) . . ?
C55 C54 H54A 120.5 . . ?
C53 C54 H54A 120.5 . . ?
N5 C55 C54 122.2(5) . . ?
N5 C55 C61 112.9(5) . . ?
C54 C55 C61 124.9(5) . . ?
N6 C61 C62 121.8(5) . . ?
N6 C61 C55 110.9(5) . . ?
C62 C61 C55 127.3(5) . . ?
C61 C62 C63 118.5(5) . . ?
C61 C62 H62A 120.8 . . ?
C63 C62 H62A 120.8 . . ?
C64 C63 C62 119.3(5) . . ?
C64 C63 C83 118.8(5) . . ?
C62 C63 C83 121.9(5) . . ?
C65 C64 C63 118.4(5) . . ?
C65 C64 H64A 120.8 . . ?
C63 C64 H64A 120.8 . . ?
N6 C65 C64 122.2(5) . . ?
N6 C65 C75 111.8(5) . . ?
C64 C65 C75 125.9(5) . . ?
N7 C71 C72 122.6(5) . . ?
N7 C71 H71A 118.7 . . ?
C72 C71 H71A 118.7 . . ?
C71 C72 C73 119.8(6) . . ?
C71 C72 H72A 120.1 . . ?
C73 C72 H72A 120.1 . . ?
C74 C73 C72 117.9(6) . . ?
C74 C73 H73A 121.0 . . ?
C72 C73 H73A 121.0 . . ?
C75 C74 C73 120.1(6) . . ?
C75 C74 H74A 120.0 . . ?
C73 C74 H74A 120.0 . . ?
N7 C75 C74 122.3(5) . . ?
N7 C75 C65 112.8(5) . . ?
C74 C75 C65 124.9(5) . . ?
N8 C81 C82 120.8(6) . . ?
N8 C81 H81A 119.6 . . ?
C82 C81 H81A 119.6 . . ?
C83 C82 C81 120.5(6) . . ?
C83 C82 H82A 119.8 . . ?
C81 C82 H82A 119.8 . . ?
C82 C83 C84 118.4(5) . . ?
C82 C83 C63 121.4(6) . . ?
C84 C83 C63 120.2(6) . . ?
C85 C84 C83 118.4(6) . . ?
C85 C84 H84A 120.8 . . ?
C83 C84 H84A 120.8 . . ?
N8 C85 C84 122.4(6) . . ?
N8 C85 H85A 118.8 . . ?
C84 C85 H85A 118.8 . . ?
F12 B1 F14 110.9(6) . . ?
F12 B1 F11 109.2(6) . . ?
F14 B1 F11 107.9(6) . . ?
F12 B1 F13 109.4(6) . . ?
F14 B1 F13 109.2(5) . . ?
F11 B1 F13 110.2(6) . . ?
F23 B2 F22 110.2(6) . . ?
F23 B2 F21 109.8(6) . . ?
F22 B2 F21 109.6(6) . . ?
F23 B2 F24 109.3(6) . . ?
F22 B2 F24 109.4(6) . . ?
F21 B2 F24 108.4(6) . . ?
F34 B3 F32 110.7(7) . . ?
F34 B3 F31 115.1(7) . . ?
F32 B3 F31 109.5(7) . . ?
F34 B3 F33 107.4(7) . . ?
F32 B3 F33 104.1(6) . . ?
F31 B3 F33 109.5(7) . . ?
F34A B3A F31A 116(3) . . ?
F34A B3A F32A 108(3) . . ?
F31A B3A F32A 108(3) . . ?
F34A B3A F33A 106(3) . . ?
F31A B3A F33A 109(3) . . ?
F32A B3A F33A 108(3) . . ?

loop_
_geom_bond_atom_site_label_1
_geom_bond_atom_site_label_2
_geom_bond_distance
_geom_bond_site_symmetry_2
_geom_bond_publ_flag
Fe1 N6 1.876(5) . ?
Fe1 N2 1.882(5) . ?
Fe1 N5 1.972(5) . ?
Fe1 N3 1.972(5) . ?
Fe1 N7 1.976(5) . ?
Fe1 N1 1.982(5) . ?
N1 C11 1.337(8) . ?
N1 C15 1.368(7) . ?
N2 C21 1.342(7) . ?
N2 C25 1.350(7) . ?
N3 C31 1.338(8) . ?
N3 C35 1.368(7) . ?
N4 C41 1.331(9) . ?
N4 C45 1.338(9) . ?
N4 H4 0.88(2) . ?
N5 C51 1.349(8) . ?
N5 C55 1.365(8) . ?
N6 C65 1.342(7) . ?
N6 C61 1.345(7) . ?
N7 C71 1.358(8) . ?
N7 C75 1.367(7) . ?
N8 C85 1.338(9) . ?
N8 C81 1.349(9) . ?
C11 C12 1.376(9) . ?
C11 H11A 0.9500 . ?
C12 C13 1.395(9) . ?
C12 H12A 0.9500 . ?
C13 C14 1.394(9) . ?
C13 H13A 0.9500 . ?
C14 C15 1.371(8) . ?
C14 H14A 0.9500 . ?
C15 C21 1.471(8) . ?
C21 C22 1.398(8) . ?
C22 C23 1.387(8) . ?
C22 H22A 0.9500 . ?
C23 C24 1.397(9) . ?
C23 C43 1.482(8) . ?
C24 C25 1.390(8) . ?
C24 H24A 0.9500 . ?
C25 C35 1.456(8) . ?
C31 C32 1.379(9) . ?
C31 H31A 0.9500 . ?
C32 C33 1.393(9) . ?
C32 H32A 0.9500 . ?
C33 C34 1.391(9) . ?
C33 H33A 0.9500 . ?
C34 C35 1.373(8) . ?
C34 H34A 0.9500 . ?
C41 C42 1.370(9) . ?
C41 H41A 0.9500 . ?
C42 C43 1.396(9) . ?
C42 H42A 0.9500 . ?
C43 C44 1.387(9) . ?
C44 C45 1.378(8) . ?
C44 H44A 0.9500 . ?
C45 H45A 0.9500 . ?
C51 C52 1.397(9) . ?
C51 H51A 0.9500 . ?
C52 C53 1.386(10) . ?
C52 H52A 0.9500 . ?
C53 C54 1.384(9) . ?
C53 H53A 0.9500 . ?
C54 C55 1.383(8) . ?
C54 H54A 0.9500 . ?
C55 C61 1.478(8) . ?
C61 C62 1.389(8) . ?
C62 C63 1.402(8) . ?
C62 H62A 0.9500 . ?
C63 C64 1.397(8) . ?
C63 C83 1.482(8) . ?
C64 C65 1.387(8) . ?
C64 H64A 0.9500 . ?
C65 C75 1.477(8) . ?
C71 C72 1.386(8) . ?
C71 H71A 0.9500 . ?
C72 C73 1.390(8) . ?
C72 H72A 0.9500 . ?
C73 C74 1.387(9) . ?
C73 H73A 0.9500 . ?
C74 C75 1.383(8) . ?
C74 H74A 0.9500 . ?
C81 C82 1.380(9) . ?
C81 H81A 0.9500 . ?
C82 C83 1.372(9) . ?
C82 H82A 0.9500 . ?
C83 C84 1.405(9) . ?
C84 C85 1.380(9) . ?
C84 H84A 0.9500 . ?
C85 H85A 0.9500 . ?
B1 F12 1.369(9) . ?
B1 F14 1.388(9) . ?
B1 F11 1.393(9) . ?
B1 F13 1.393(8) . ?
B2 F23 1.378(9) . ?
B2 F22 1.382(9) . ?
B2 F21 1.392(9) . ?
B2 F24 1.404(8) . ?
B3 F34 1.354(9) . ?
B3 F32 1.368(10) . ?
B3 F31 1.370(9) . ?
B3 F33 1.410(10) . ?
B3A F34A 1.36(2) . ?
B3A F31A 1.37(2) . ?
B3A F32A 1.37(2) . ?
B3A F33A 1.41(2) . ?

loop_
_geom_hbond_atom_site_label_D
_geom_hbond_atom_site_label_H
_geom_hbond_atom_site_label_A
_geom_hbond_distance_DH
_geom_hbond_distance_HA
_geom_hbond_distance_DA
_geom_hbond_angle_DHA
_geom_hbond_site_symmetry_A
_geom_hbond_publ_flag
N4 H4 N8 0.88(2) 1.80(3) 2.665(7) 167(8) 1_656 yes

loop_
_geom_torsion_atom_site_label_1
_geom_torsion_atom_site_label_2
_geom_torsion_atom_site_label_3
_geom_torsion_atom_site_label_4
_geom_torsion
_geom_torsion_site_symmetry_1
_geom_torsion_site_symmetry_2
_geom_torsion_site_symmetry_3
_geom_torsion_site_symmetry_4
_geom_torsion_publ_flag
N5 Fe1 N2 C21 -90.9(4) . . . . ?
N3 Fe1 N2 C21 177.4(4) . . . . ?
N7 Fe1 N2 C21 88.3(4) . . . . ?
N1 Fe1 N2 C21 -4.7(4) . . . . ?
N5 Fe1 N2 C25 95.9(4) . . . . ?
N3 Fe1 N2 C25 4.2(4) . . . . ?
N7 Fe1 N2 C25 -85.0(4) . . . . ?
N1 Fe1 N2 C25 -177.9(4) . . . . ?
N5 Fe1 N6 C65 178.6(5) . . . . ?
N3 Fe1 N6 C65 -89.6(5) . . . . ?
N7 Fe1 N6 C65 -0.9(5) . . . . ?
N1 Fe1 N6 C65 91.9(5) . . . . ?
N5 Fe1 N6 C61 3.5(5) . . . . ?
N3 Fe1 N6 C61 95.4(5) . . . . ?
N7 Fe1 N6 C61 -176.0(5) . . . . ?
N1 Fe1 N6 C61 -83.2(5) . . . . ?
C15 N1 C11 C12 -2.2(9) . . . . ?
Fe1 N1 C11 C12 172.0(5) . . . . ?
N1 C11 C12 C13 0.9(10) . . . . ?
C11 C12 C13 C14 1.3(11) . . . . ?
C12 C13 C14 C15 -2.2(10) . . . . ?
C11 N1 C15 C14 1.3(9) . . . . ?
Fe1 N1 C15 C14 -173.6(5) . . . . ?
C11 N1 C15 C21 179.1(5) . . . . ?
Fe1 N1 C15 C21 4.2(6) . . . . ?
C13 C14 C15 N1 0.9(10) . . . . ?
C13 C14 C15 C21 -176.6(6) . . . . ?
C25 N2 C21 C22 1.4(8) . . . . ?
Fe1 N2 C21 C22 -171.6(4) . . . . ?
C25 N2 C21 C15 -178.9(5) . . . . ?
Fe1 N2 C21 C15 8.0(6) . . . . ?
N1 C15 C21 N2 -7.6(7) . . . . ?
C14 C15 C21 N2 170.1(6) . . . . ?
N1 C15 C21 C22 172.0(6) . . . . ?
C14 C15 C21 C22 -10.2(10) . . . . ?
N2 C21 C22 C23 -0.4(9) . . . . ?
C15 C21 C22 C23 180.0(6) . . . . ?
C21 C22 C23 C24 -1.5(9) . . . . ?
C21 C22 C23 C43 177.4(5) . . . . ?
C22 C23 C24 C25 2.3(9) . . . . ?
C43 C23 C24 C25 -176.6(5) . . . . ?
C21 N2 C25 C24 -0.6(8) . . . . ?
Fe1 N2 C25 C24 172.5(4) . . . . ?
C21 N2 C25 C35 -178.0(5) . . . . ?
Fe1 N2 C25 C35 -4.9(6) . . . . ?
C23 C24 C25 N2 -1.3(9) . . . . ?
C23 C24 C25 C35 175.6(6) . . . . ?
C35 N3 C31 C32 -0.4(9) . . . . ?
Fe1 N3 C31 C32 178.2(5) . . . . ?
N3 C31 C32 C33 1.1(10) . . . . ?
C31 C32 C33 C34 -0.8(10) . . . . ?
C32 C33 C34 C35 -0.2(10) . . . . ?
C31 N3 C35 C34 -0.7(9) . . . . ?
Fe1 N3 C35 C34 -179.4(5) . . . . ?
C31 N3 C35 C25 179.4(5) . . . . ?
Fe1 N3 C35 C25 0.6(6) . . . . ?
C33 C34 C35 N3 1.0(9) . . . . ?
C33 C34 C35 C25 -179.1(6) . . . . ?
N2 C25 C35 N3 2.5(7) . . . . ?
C24 C25 C35 N3 -174.6(6) . . . . ?
N2 C25 C35 C34 -177.4(6) . . . . ?
C24 C25 C35 C34 5.4(10) . . . . ?
C45 N4 C41 C42 -1.4(11) . . . . ?
N4 C41 C42 C43 0.4(11) . . . . ?
C41 C42 C43 C44 -0.4(10) . . . . ?
C41 C42 C43 C23 178.8(6) . . . . ?
C22 C23 C43 C44 34.3(9) . . . . ?
C24 C23 C43 C44 -146.8(6) . . . . ?
C22 C23 C43 C42 -144.9(6) . . . . ?
C24 C23 C43 C42 34.0(9) . . . . ?
C42 C43 C44 C45 1.4(9) . . . . ?
C23 C43 C44 C45 -177.8(6) . . . . ?
C41 N4 C45 C44 2.5(10) . . . . ?
C43 C44 C45 N4 -2.5(10) . . . . ?
C55 N5 C51 C52 -1.7(10) . . . . ?
Fe1 N5 C51 C52 174.8(5) . . . . ?
N5 C51 C52 C53 1.9(11) . . . . ?
C51 C52 C53 C54 -0.8(12) . . . . ?
C52 C53 C54 C55 -0.3(12) . . . . ?
C51 N5 C55 C54 0.5(10) . . . . ?
Fe1 N5 C55 C54 -176.5(5) . . . . ?
C51 N5 C55 C61 178.2(6) . . . . ?
Fe1 N5 C55 C61 1.2(7) . . . . ?
C53 C54 C55 N5 0.5(11) . . . . ?
C53 C54 C55 C61 -176.9(7) . . . . ?
C65 N6 C61 C62 0.4(9) . . . . ?
Fe1 N6 C61 C62 175.5(5) . . . . ?
C65 N6 C61 C55 -178.8(6) . . . . ?
Fe1 N6 C61 C55 -3.7(7) . . . . ?
N5 C55 C61 N6 1.4(8) . . . . ?
C54 C55 C61 N6 179.0(6) . . . . ?
N5 C55 C61 C62 -177.7(6) . . . . ?
C54 C55 C61 C62 -0.1(11) . . . . ?
N6 C61 C62 C63 -0.1(10) . . . . ?
C55 C61 C62 C63 178.9(6) . . . . ?
C61 C62 C63 C64 0.1(10) . . . . ?
C61 C62 C63 C83 -178.1(6) . . . . ?
C62 C63 C64 C65 -0.3(10) . . . . ?
C83 C63 C64 C65 177.9(6) . . . . ?
C61 N6 C65 C64 -0.7(10) . . . . ?
Fe1 N6 C65 C64 -175.8(5) . . . . ?
C61 N6 C65 C75 177.6(5) . . . . ?
Fe1 N6 C65 C75 2.5(7) . . . . ?
C63 C64 C65 N6 0.6(10) . . . . ?
C63 C64 C65 C75 -177.4(6) . . . . ?
C75 N7 C71 C72 0.2(9) . . . . ?
Fe1 N7 C71 C72 177.8(5) . . . . ?
N7 C71 C72 C73 0.3(10) . . . . ?
C71 C72 C73 C74 -0.8(9) . . . . ?
C72 C73 C74 C75 0.8(10) . . . . ?
C71 N7 C75 C74 -0.2(9) . . . . ?
Fe1 N7 C75 C74 -178.1(5) . . . . ?
C71 N7 C75 C65 -179.4(5) . . . . ?
Fe1 N7 C75 C65 2.7(7) . . . . ?
C73 C74 C75 N7 -0.3(10) . . . . ?
C73 C74 C75 C65 178.8(6) . . . . ?
N6 C65 C75 N7 -3.2(8) . . . . ?
C64 C65 C75 N7 174.9(6) . . . . ?
N6 C65 C75 C74 177.6(6) . . . . ?
C64 C65 C75 C74 -4.2(11) . . . . ?
C85 N8 C81 C82 1.2(11) . . . . ?
N8 C81 C82 C83 -1.6(12) . . . . ?
C81 C82 C83 C84 1.7(11) . . . . ?
C81 C82 C83 C63 -177.2(7) . . . . ?
C64 C63 C83 C82 34.9(10) . . . . ?
C62 C63 C83 C82 -146.9(7) . . . . ?
C64 C63 C83 C84 -144.0(7) . . . . ?
C62 C63 C83 C84 34.2(10) . . . . ?
C82 C83 C84 C85 -1.3(10) . . . . ?
C63 C83 C84 C85 177.6(6) . . . . ?
C81 N8 C85 C84 -0.8(11) . . . . ?
C83 C84 C85 N8 0.9(11) . . . . ?

loop_
_platon_squeeze_void_nr
_platon_squeeze_void_average_x
_platon_squeeze_void_average_y
_platon_squeeze_void_average_z
_platon_squeeze_void_volume
_platon_squeeze_void_count_electrons
_platon_squeeze_void_content
1 -0.046 0.142 0.440 61 22 ' '
2 -0.046 0.357 0.940 61 22 ' '
3 0.046 0.645 0.061 60 21 ' '
4 0.046 0.855 0.561 60 21 ' '
